data_4349837
loop_
_publ_author_name
'Shi, Cheng'
'Chen, Mengwei'
'Han, Xu'
'Bi, Yanfeng'
'Huang, Liangliang'
'Zhou, Kun'
'Zheng, Zhiping'

_publ_section_title
;
 Thiacalix[4]arene-supported tetradecanuclear cobalt nanocage cluster as
 precursor to synthesize CoO/Co9S8@CN composite for supercapacitor
 application
;
_journal_issue 6
_journal_name_full 'Inorganic Chemistry Frontiers'
_journal_page_first 1329
_journal_paper_doi 10.1039/C8QI00178B
_journal_volume 5
_journal_year 2018
_chemical_formula_sum 'C180 H287 Cl3 Co14 N62 O43 S12'
_chemical_formula_weight 5323.79
_space_group_crystal_system hexagonal
_space_group_IT_number 176
_space_group_name_Hall '-P 6c'
_space_group_name_H-M_alt 'P 63/m'
_atom_sites_solution_hydrogens mixed
_audit_creation_method SHELXL-2014/7
_audit_update_record
;
2018-02-21 deposited with the CCDC.
2018-04-03 downloaded from the CCDC.
;
_cell_angle_alpha 90
_cell_angle_beta 90
_cell_angle_gamma 120
_cell_formula_units_Z 2
_cell_length_a 26.6695(5)
_cell_length_b 26.6695(5)
_cell_length_c 21.9235(5)
_cell_measurement_reflns_used 9357
_cell_measurement_temperature 150(2)
_cell_measurement_theta_max 25.0468
_cell_measurement_theta_min 2.4052
_cell_volume 13504.2(5)
_computing_cell_refinement 'SAINT V8.38A (Bruker AXS Inc., 2017)'
_computing_data_collection 'Bruker Instrument Service vV6.2.6'
_computing_data_reduction 'SAINT V8.38A (Bruker AXS Inc., 2017)'
_computing_structure_refinement 'SHELXL-2014/7 (Sheldrick, 2014)'
_computing_structure_solution 'SHELXT 2014/5 (Sheldrick, 2014)'
_diffrn_ambient_temperature 150(2)
_diffrn_measured_fraction_theta_full 0.998
_diffrn_measured_fraction_theta_max 0.998
_diffrn_measurement_device_type 'Bruker D8 QUEST'
_diffrn_measurement_method '\f & \w scans'
_diffrn_radiation_type MoK\a
_diffrn_radiation_wavelength 0.71073
_diffrn_reflns_av_R_equivalents 0.0611
_diffrn_reflns_av_unetI/netI 0.0247
_diffrn_reflns_Laue_measured_fraction_full 0.998
_diffrn_reflns_Laue_measured_fraction_max 0.998
_diffrn_reflns_limit_h_max 31
_diffrn_reflns_limit_h_min -30
_diffrn_reflns_limit_k_max 31
_diffrn_reflns_limit_k_min -31
_diffrn_reflns_limit_l_max 26
_diffrn_reflns_limit_l_min -26
_diffrn_reflns_number 95276
_diffrn_reflns_point_group_measured_fraction_full 0.998
_diffrn_reflns_point_group_measured_fraction_max 0.998
_diffrn_reflns_theta_full 25.053
_diffrn_reflns_theta_max 25.053
_diffrn_reflns_theta_min 2.333
_exptl_absorpt_coefficient_mu 1.028
_exptl_absorpt_correction_T_max 0.75
_exptl_absorpt_correction_T_min 0.72
_exptl_absorpt_correction_type multi-scan
_exptl_absorpt_process_details
;
SADABS-2016/2 - Bruker AXS area detector scaling and absorption correction
;
_exptl_crystal_colour dark-red
_exptl_crystal_density_diffrn 1.309
_exptl_crystal_description block
_exptl_crystal_F_000 5532
_exptl_crystal_size_max 0.340
_exptl_crystal_size_mid 0.320
_exptl_crystal_size_min 0.300
_refine_diff_density_max 1.473
_refine_diff_density_min -1.462
_refine_diff_density_rms 0.147
_refine_ls_extinction_method none
_refine_ls_goodness_of_fit_ref 1.069
_refine_ls_hydrogen_treatment constr
_refine_ls_matrix_type full
_refine_ls_number_parameters 415
_refine_ls_number_reflns 8190
_refine_ls_number_restraints 24
_refine_ls_restrained_S_all 1.078
_refine_ls_R_factor_all 0.0978
_refine_ls_R_factor_gt 0.0745
_refine_ls_shift/su_max 0.001
_refine_ls_shift/su_mean 0.000
_refine_ls_structure_factor_coef Fsqd
_refine_ls_weighting_details 'w=1/[\s^2^(Fo^2^)+(0.1332P)^2^+73.2808P] where P=(Fo^2^+2Fc^2^)/3'
_refine_ls_weighting_scheme calc
_refine_ls_wR_factor_gt 0.2122
_refine_ls_wR_factor_ref 0.2467
_reflns_Friedel_coverage 0.000
_reflns_number_gt 6365
_reflns_number_total 8190
_reflns_threshold_expression 'I > 2\s(I)'
_cod_data_source_file c8qi00178b2.cif
_cod_data_source_block Co14
_cod_original_cell_volume 13504.2(6)
_cod_database_code 4349837
_shelx_shelxl_version_number 2014/7
_shelx_space_group_comment
;
The symmetry employed for this shelxl refinement is uniquely defined
by the following loop, which should always be used as a source of
symmetry information in preference to the above space-group names.
They are only intended as comments.
;
_shelx_estimated_absorpt_t_min 0.721
_shelx_estimated_absorpt_t_max 0.748

loop_
_space_group_symop_operation_xyz
'x, y, z'
'-y, x-y, z'
'-x+y, -x, z'
'-x, -y, z+1/2'
'y, -x+y, z+1/2'
'x-y, x, z+1/2'
'-x, -y, -z'
'y, -x+y, -z'
'x-y, x, -z'
'x, y, -z-1/2'
'-y, x-y, -z-1/2'
'-x+y, -x, -z-1/2'

loop_
_atom_site_label
_atom_site_type_symbol
_atom_site_fract_x
_atom_site_fract_y
_atom_site_fract_z
_atom_site_U_iso_or_equiv
_atom_site_adp_type
_atom_site_occupancy
_atom_site_site_symmetry_order
_atom_site_calc_flag
_atom_site_refinement_flags_posn
_atom_site_refinement_flags_adp
_atom_site_refinement_flags_occupancy
_atom_site_disorder_assembly
_atom_site_disorder_group
Co1 Co 0.84562(3) 0.51188(3) 0.67304(3) 0.0260(2) Uani 1 1 d . . . . .
Co2 Co 0.73616(3) 0.53460(3) 0.82665(3) 0.0258(2) Uani 1 1 d . . . . .
Co3 Co 0.6667 0.3333 0.48697(6) 0.0308(3) Uani 1 3 d S T P . .
S1 S 0.93582(6) 0.58682(6) 0.87547(6) 0.0282(3) Uani 1 1 d . . . . .
S2 S 0.75307(6) 0.62562(6) 0.87540(6) 0.0288(3) Uani 1 1 d . . . . .
Cl1 Cl 0.75427(8) 0.46685(7) 0.7500 0.0290(4) Uani 1 2 d S T P . .
O1 O 0.8902(2) 0.5440(2) 0.7500 0.0270(11) Uani 1 2 d S T P . .
O2 O 0.82368(15) 0.57426(15) 0.83458(17) 0.0271(8) Uani 1 1 d . . . . .
O3 O 0.7382(2) 0.5758(2) 0.7500 0.0268(11) Uani 1 2 d S T P . .
O4 O 0.7402(2) 0.3609(2) 0.4324(2) 0.0570(13) Uani 1 1 d . . . . .
H44A H 0.7729 0.3941 0.4412 0.068 Uiso 1 1 d R U . . .
H44B H 0.7392 0.3395 0.4001 0.068 Uiso 1 1 d R U . . .
N1 N 0.85585(19) 0.44071(19) 0.6711(2) 0.0281(10) Uani 1 1 d . . . . .
N2 N 0.9057(2) 0.4416(2) 0.6612(4) 0.0604(19) Uani 1 1 d . . . . .
N3 N 0.83878(19) 0.35200(19) 0.6713(2) 0.0287(10) Uani 1 1 d . . . . .
N4 N 0.8954(2) 0.3878(2) 0.6610(4) 0.063(2) Uani 1 1 d . . . . .
N5 N 0.7844(2) 0.47278(19) 0.6004(2) 0.0319(10) Uani 1 1 d . . . . .
N6 N 0.7381(2) 0.4804(2) 0.6019(2) 0.0333(11) Uani 1 1 d . . . . .
N7 N 0.6981(2) 0.4430(2) 0.5660(2) 0.0358(11) Uani 1 1 d . . . . .
N8 N 0.7170(2) 0.4095(2) 0.5401(2) 0.0323(11) Uani 1 1 d . . . . .
C1 C 0.9407(3) 0.5930(3) 0.7500 0.0275(16) Uani 1 2 d S T P . .
C2 C 0.9692(2) 0.6200(2) 0.8044(3) 0.0263(11) Uani 1 1 d . . . . .
C3 C 1.0227(2) 0.6705(2) 0.8044(3) 0.0305(12) Uani 1 1 d . . . . .
H3A H 1.0407 0.6871 0.8422 0.037 Uiso 1 1 calc R U . . .
C4 C 1.0505(3) 0.6975(3) 0.7500 0.0326(18) Uani 1 2 d S T P . .
C5 C 0.8496(2) 0.6147(2) 0.8764(2) 0.0275(11) Uani 1 1 d . . . . .
C6 C 0.9042(2) 0.6284(2) 0.9007(3) 0.0296(12) Uani 1 1 d . . . . .
C7 C 0.9309(3) 0.6704(3) 0.9450(3) 0.0396(14) Uani 1 1 d . . . . .
H7A H 0.9681 0.6793 0.9593 0.048 Uiso 1 1 calc R U . . .
C8 C 0.9049(3) 0.7002(3) 0.9695(3) 0.0466(17) Uani 1 1 d . . . . .
C9 C 0.8505(3) 0.6859(3) 0.9463(3) 0.0411(15) Uani 1 1 d . . . . .
H9A H 0.8316 0.7053 0.9618 0.049 Uiso 1 1 calc R U . . .
C10 C 0.8235(2) 0.6447(2) 0.9017(3) 0.0303(12) Uani 1 1 d . . . . .
C11 C 0.7573(3) 0.6327(3) 0.7500 0.0323(18) Uani 1 2 d S T P . .
C12 C 0.7678(2) 0.6636(2) 0.8044(3) 0.0276(11) Uani 1 1 d . . . . .
C13 C 0.7888(2) 0.7227(2) 0.8041(3) 0.0330(13) Uani 1 1 d . . . . .
H13A H 0.7952 0.7424 0.8420 0.040 Uiso 1 1 calc R U . . .
C14 C 0.8009(3) 0.7543(3) 0.7500 0.037(2) Uani 1 2 d S T P . .
C15 C 1.1105(4) 0.7513(4) 0.7500 0.046(2) Uani 1 2 d S T P . .
C17 C 0.8220(4) 0.8200(3) 0.7500 0.041(2) Uani 1 2 d S T P . .
C18 C 1.1545(7) 0.7320(8) 0.7500 0.112(5) Uani 1 2 d S TU P . .
H18A H 1.1487 0.7078 0.7859 0.167 Uiso 0.5 1 calc R U P . .
H18B H 1.1501 0.7096 0.7129 0.167 Uiso 0.5 1 calc R U P . .
H18C H 1.1935 0.7660 0.7511 0.167 Uiso 1 2 calc R U P . .
C19 C 1.1195(4) 0.7889(4) 0.8058(5) 0.094(4) Uani 1 1 d . U . . .
H19A H 1.0907 0.8015 0.8058 0.141 Uiso 1 1 calc R U . . .
H19B H 1.1151 0.7665 0.8429 0.141 Uiso 1 1 calc R U . . .
H19C H 1.1585 0.8228 0.8047 0.141 Uiso 1 1 calc R U . . .
C23 C 0.8584(4) 0.8494(3) 0.8073(4) 0.064(2) Uani 1 1 d . . . . .
H23A H 0.8929 0.8454 0.8074 0.097 Uiso 1 1 calc R U . . .
H23B H 0.8701 0.8906 0.8070 0.097 Uiso 1 1 calc R U . . .
H23C H 0.8352 0.8311 0.8438 0.097 Uiso 1 1 calc R U . . .
C24 C 0.7687(5) 0.8264(5) 0.7500 0.076(4) Uani 1 2 d S TU P . .
H24A H 0.7454 0.8077 0.7864 0.114 Uiso 0.5 1 calc R U P . .
H24B H 0.7804 0.8676 0.7502 0.114 Uiso 1 2 calc R U P . .
H24C H 0.7456 0.8080 0.7134 0.114 Uiso 0.5 1 calc R U P . .
C25 C 0.8167(2) 0.3862(2) 0.6772(2) 0.0254(11) Uani 1 1 d . . . . .
H25A H 0.7769 0.3728 0.6849 0.030 Uiso 1 1 calc R U . . .
C26 C 0.7702(2) 0.4293(2) 0.5624(3) 0.0300(12) Uani 1 1 d . . . . .
H26A H 0.7947 0.4141 0.5523 0.036 Uiso 1 1 calc R U . . .
N9 N 0.8200(6) 1.0394(6) 0.7500 0.096(2) Uiso 1 2 d DS . P . .
O5 O 0.8554(5) 0.9826(5) 0.7500 0.096(2) Uiso 1 2 d S . P . .
C27 C 0.7978(8) 1.0792(8) 0.7500 0.096(2) Uiso 1 2 d S . P . .
C28 C 0.8214(11) 1.0310(11) 0.6720(7) 0.096(2) Uiso 0.5 1 d D . P . .
C29 C 0.8368(10) 1.0118(10) 0.7795(11) 0.096(2) Uiso 0.5 1 d . . P . .
O6 O 0.9218(7) 0.2790(7) 0.4581(7) 0.113(2) Uiso 0.561(7) 1 d D . P A 1
N10 N 0.9103(9) 0.3505(9) 0.4940(9) 0.113(2) Uiso 0.561(7) 1 d . . P A 1
C30 C 0.9710(11) 0.3814(11) 0.5236(12) 0.113(2) Uiso 0.561(7) 1 d . . P A 1
C31 C 0.8743(11) 0.3804(11) 0.4977(12) 0.113(2) Uiso 0.561(7) 1 d . . P A 1
C32 C 0.8947(6) 0.2976(6) 0.4670(7) 0.113(2) Uiso 1 1 d D . . A 1
O6' O 0.7217(8) 0.2635(9) 0.3626(9) 0.113(2) Uiso 0.439(7) 1 d D . P A 2
N10' N 0.8216(11) 0.2656(11) 0.4460(11) 0.113(2) Uiso 0.439(7) 1 d D . P A 2
C30' C 0.7682(14) 0.2041(14) 0.4551(15) 0.113(2) Uiso 0.439(7) 1 d . . P A 2
C31' C 0.7830(11) 0.2831(13) 0.4002(13) 0.113(2) Uiso 0.439(7) 1 d D . P A 2
C16 C 0.9305(7) 0.7357(7) 1.0277(8) 0.059(2) Uani 0.601(9) 1 d . . P B 1
C20 C 0.9911(6) 0.7811(7) 1.0136(7) 0.059(2) Uani 0.601(9) 1 d . . P B 1
H20A H 1.0089 0.8048 1.0500 0.089 Uiso 0.601(9) 1 calc R U P B 1
H20B H 1.0133 0.7628 1.0009 0.089 Uiso 0.601(9) 1 calc R U P B 1
H20C H 0.9909 0.8058 0.9806 0.089 Uiso 0.601(9) 1 calc R U P B 1
C21 C 0.8953(6) 0.7634(7) 1.0512(7) 0.059(2) Uani 0.601(9) 1 d . . P B 1
H21A H 0.8556 0.7329 1.0603 0.089 Uiso 0.601(9) 1 calc R U P B 1
H21B H 0.9133 0.7857 1.0883 0.089 Uiso 0.601(9) 1 calc R U P B 1
H21C H 0.8946 0.7893 1.0198 0.089 Uiso 0.601(9) 1 calc R U P B 1
C22 C 0.9342(5) 0.6987(6) 1.0827(6) 0.059(2) Uani 0.601(9) 1 d . . P B 1
H22A H 0.8951 0.6681 1.0937 0.089 Uiso 0.601(9) 1 calc R U P B 1
H22B H 0.9574 0.6813 1.0703 0.089 Uiso 0.601(9) 1 calc R U P B 1
H22C H 0.9523 0.7240 1.1180 0.089 Uiso 0.601(9) 1 calc R U P B 1
C16' C 0.9357(11) 0.7537(11) 1.0112(12) 0.059(2) Uani 0.399(9) 1 d . . P B 2
C20' C 0.9962(9) 0.7638(11) 1.0314(11) 0.059(2) Uani 0.399(9) 1 d . . P B 2
H20D H 1.0150 0.7980 1.0578 0.089 Uiso 0.399(9) 1 calc R U P B 2
H20E H 0.9912 0.7298 1.0537 0.089 Uiso 0.399(9) 1 calc R U P B 2
H20F H 1.0202 0.7700 0.9953 0.089 Uiso 0.399(9) 1 calc R U P B 2
C21' C 0.8936(9) 0.7361(10) 1.0683(10) 0.059(2) Uani 0.399(9) 1 d . . P B 2
H21D H 0.9095 0.7677 1.0981 0.089 Uiso 0.399(9) 1 calc R U P B 2
H21E H 0.8554 0.7285 1.0549 0.089 Uiso 0.399(9) 1 calc R U P B 2
H21F H 0.8900 0.7011 1.0871 0.089 Uiso 0.399(9) 1 calc R U P B 2
C22' C 0.9441(8) 0.8117(9) 0.9859(10) 0.059(2) Uani 0.399(9) 1 d . . P B 2
H22D H 0.9641 0.8422 1.0164 0.089 Uiso 0.399(9) 1 calc R U P B 2
H22E H 0.9674 0.8219 0.9486 0.089 Uiso 0.399(9) 1 calc R U P B 2
H22F H 0.9062 0.8075 0.9768 0.089 Uiso 0.399(9) 1 calc R U P B 2
O7 O 0.6667 0.3333 0.6787(9) 0.148(7) Uiso 1 3 d S . P . .
O8 O 0.5957(18) 0.6612(17) 0.7500 0.204(12) Uiso 0.60(3) 2 d S . P . .
O8' O 0.630(3) 0.640(3) 0.7500 0.204(12) Uiso 0.40(3) 2 d S . P . .
O9 O 1.1034(14) 0.5638(13) 0.7500 0.253(11) Uiso 1 2 d DS . P . .
C33 C 1.147(2) 0.592(2) 0.804(2) 0.253(11) Uiso 0.5 1 d D . P . .
O10 O 1.0284(15) 0.5222(15) 0.7500 0.292(13) Uiso 1 2 d DS . P . .
C34 C 1.043(3) 0.535(3) 0.6793(13) 0.292(13) Uiso 0.5 1 d D . P . .

loop_
_atom_site_aniso_label
_atom_site_aniso_U_11
_atom_site_aniso_U_22
_atom_site_aniso_U_33
_atom_site_aniso_U_23
_atom_site_aniso_U_13
_atom_site_aniso_U_12
Co1 0.0252(4) 0.0181(4) 0.0329(5) -0.0005(3) -0.0003(3) 0.0095(3)
Co2 0.0203(4) 0.0214(4) 0.0309(4) 0.0008(3) -0.0017(3) 0.0069(3)
Co3 0.0360(5) 0.0360(5) 0.0205(6) 0.000 0.000 0.0180(2)
S1 0.0255(7) 0.0257(7) 0.0350(7) -0.0028(5) -0.0033(5) 0.0140(5)
S2 0.0220(6) 0.0304(7) 0.0332(7) -0.0026(5) -0.0001(5) 0.0126(5)
Cl1 0.0266(9) 0.0201(8) 0.0344(10) 0.000 0.000 0.0072(7)
O1 0.022(3) 0.017(2) 0.038(3) 0.000 0.000 0.007(2)
O2 0.0248(18) 0.0208(18) 0.032(2) -0.0022(15) -0.0031(15) 0.0089(15)
O3 0.024(3) 0.017(2) 0.035(3) 0.000 0.000 0.007(2)
O4 0.059(3) 0.069(3) 0.039(3) -0.002(2) 0.014(2) 0.029(3)
N1 0.027(2) 0.023(2) 0.033(3) -0.0019(18) -0.0029(19) 0.0121(19)
N2 0.031(3) 0.029(3) 0.121(6) -0.002(3) 0.008(3) 0.014(2)
N3 0.026(2) 0.021(2) 0.038(3) -0.0016(18) -0.0033(19) 0.0108(19)
N4 0.034(3) 0.030(3) 0.128(6) 0.001(3) 0.010(3) 0.016(2)
N5 0.033(2) 0.029(2) 0.034(3) 0.002(2) 0.003(2) 0.016(2)
N6 0.027(2) 0.031(2) 0.036(3) -0.003(2) 0.000(2) 0.010(2)
N7 0.033(3) 0.034(3) 0.033(3) 0.000(2) 0.007(2) 0.012(2)
N8 0.034(3) 0.034(2) 0.025(2) 0.003(2) 0.0061(19) 0.013(2)
C1 0.023(4) 0.014(3) 0.049(5) 0.000 0.000 0.011(3)
C2 0.025(3) 0.020(2) 0.036(3) -0.001(2) 0.001(2) 0.013(2)
C3 0.028(3) 0.024(3) 0.043(3) -0.003(2) -0.001(2) 0.015(2)
C4 0.026(4) 0.022(4) 0.053(5) 0.000 0.000 0.014(3)
C5 0.026(3) 0.023(3) 0.027(3) -0.001(2) 0.000(2) 0.008(2)
C6 0.025(3) 0.028(3) 0.036(3) -0.005(2) 0.000(2) 0.014(2)
C7 0.030(3) 0.047(4) 0.045(4) -0.013(3) -0.008(3) 0.021(3)
C8 0.031(3) 0.058(4) 0.052(4) -0.028(3) -0.009(3) 0.024(3)
C9 0.032(3) 0.044(3) 0.049(4) -0.018(3) -0.003(3) 0.019(3)
C10 0.025(3) 0.032(3) 0.035(3) -0.004(2) 0.000(2) 0.014(2)
C11 0.015(3) 0.025(4) 0.056(5) 0.000 0.000 0.009(3)
C12 0.020(2) 0.027(3) 0.036(3) -0.001(2) -0.002(2) 0.012(2)
C13 0.026(3) 0.027(3) 0.052(4) -0.004(3) -0.001(3) 0.018(2)
C14 0.029(4) 0.025(4) 0.066(6) 0.000 0.000 0.019(3)
C15 0.026(4) 0.036(5) 0.068(7) 0.000 0.000 0.009(4)
C17 0.040(5) 0.024(4) 0.064(6) 0.000 0.000 0.021(4)
C18 0.076(8) 0.104(9) 0.157(10) 0.000 0.000 0.046(7)
C19 0.082(6) 0.048(5) 0.079(6) -0.011(4) 0.000(5) -0.023(4)
C23 0.080(6) 0.027(3) 0.079(6) -0.009(3) -0.006(5) 0.021(4)
C24 0.065(7) 0.048(6) 0.134(11) 0.000 0.000 0.042(6)
C25 0.024(3) 0.021(3) 0.029(3) 0.000(2) 0.005(2) 0.009(2)
C26 0.032(3) 0.027(3) 0.030(3) 0.001(2) 0.002(2) 0.014(2)
C16 0.047(3) 0.066(5) 0.071(5) -0.040(4) -0.022(3) 0.033(3)
C20 0.047(3) 0.066(5) 0.071(5) -0.040(4) -0.022(3) 0.033(3)
C21 0.047(3) 0.066(5) 0.071(5) -0.040(4) -0.022(3) 0.033(3)
C22 0.047(3) 0.066(5) 0.071(5) -0.040(4) -0.022(3) 0.033(3)
C16' 0.047(3) 0.066(5) 0.071(5) -0.040(4) -0.022(3) 0.033(3)
C20' 0.047(3) 0.066(5) 0.071(5) -0.040(4) -0.022(3) 0.033(3)
C21' 0.047(3) 0.066(5) 0.071(5) -0.040(4) -0.022(3) 0.033(3)
C22' 0.047(3) 0.066(5) 0.071(5) -0.040(4) -0.022(3) 0.033(3)

loop_
_atom_type_symbol
_atom_type_description
_atom_type_scat_dispersion_real
_atom_type_scat_dispersion_imag
_atom_type_scat_source
C C 0.0033 0.0016 'International Tables Vol C Tables 4.2.6.8 and 6.1.1.4'
H H 0.0000 0.0000 'International Tables Vol C Tables 4.2.6.8 and 6.1.1.4'
Co Co 0.3494 0.9721 'International Tables Vol C Tables 4.2.6.8 and 6.1.1.4'
N N 0.0061 0.0033 'International Tables Vol C Tables 4.2.6.8 and 6.1.1.4'
O O 0.0106 0.0060 'International Tables Vol C Tables 4.2.6.8 and 6.1.1.4'
S S 0.1246 0.1234 'International Tables Vol C Tables 4.2.6.8 and 6.1.1.4'
Cl Cl 0.1484 0.1585 'International Tables Vol C Tables 4.2.6.8 and 6.1.1.4'

loop_
_geom_angle_atom_site_label_1
_geom_angle_atom_site_label_2
_geom_angle_atom_site_label_3
_geom_angle
_geom_angle_site_symmetry_1
_geom_angle_site_symmetry_3
O1 Co1 O2 94.09(18) . 10_557
O1 Co1 N1 95.13(19) . .
O2 Co1 N1 170.12(17) 10_557 .
O1 Co1 N5 169.74(18) . .
O2 Co1 N5 82.86(16) 10_557 .
N1 Co1 N5 87.45(18) . .
O1 Co1 S1 83.50(13) . 10_557
O2 Co1 S1 82.22(11) 10_557 10_557
N1 Co1 S1 102.33(14) . 10_557
N5 Co1 S1 105.70(13) . 10_557
O1 Co1 Cl1 82.73(13) . .
O2 Co1 Cl1 81.38(11) 10_557 .
N1 Co1 Cl1 96.29(14) . .
N5 Co1 Cl1 87.11(13) . .
S1 Co1 Cl1 157.71(5) 10_557 .
O3 Co2 O2 94.43(18) . .
O3 Co2 N3 93.91(19) . 11_657
O2 Co2 N3 171.50(17) . 11_657
O3 Co2 N6 169.06(19) . 10_557
O2 Co2 N6 83.13(16) . 10_557
N3 Co2 N6 88.37(18) 11_657 10_557
O3 Co2 S2 83.21(12) . .
O2 Co2 S2 81.61(11) . .
N3 Co2 S2 101.04(13) 11_657 .
N6 Co2 S2 106.88(14) 10_557 .
O3 Co2 Cl1 83.05(12) . .
O2 Co2 Cl1 81.80(11) . .
N3 Co2 Cl1 97.58(14) 11_657 .
N6 Co2 Cl1 86.04(14) 10_557 .
S2 Co2 Cl1 157.52(6) . .
O4 Co3 O4 90.5(2) . 3_665
O4 Co3 O4 90.5(2) . 2_655
O4 Co3 O4 90.5(2) 3_665 2_655
O4 Co3 N8 89.5(2) . 3_665
O4 Co3 N8 86.85(19) 3_665 3_665
O4 Co3 N8 177.4(2) 2_655 3_665
O4 Co3 N8 86.85(19) . .
O4 Co3 N8 177.4(2) 3_665 .
O4 Co3 N8 89.5(2) 2_655 .
N8 Co3 N8 93.08(17) 3_665 .
O4 Co3 N8 177.4(2) . 2_655
O4 Co3 N8 89.5(2) 3_665 2_655
O4 Co3 N8 86.85(19) 2_655 2_655
N8 Co3 N8 93.08(18) 3_665 2_655
N8 Co3 N8 93.09(17) . 2_655
C6 S1 C2 103.6(3) . .
C6 S1 Co1 93.67(18) . 10_557
C2 S1 Co1 93.87(18) . 10_557
C10 S2 C12 102.6(3) . .
C10 S2 Co2 93.94(18) . .
C12 S2 Co2 93.46(18) . .
Co2 Cl1 Co2 77.59(6) 10_557 .
Co2 Cl1 Co1 74.66(3) 10_557 .
Co2 Cl1 Co1 121.19(7) . .
Co2 Cl1 Co1 121.19(7) 10_557 10_557
Co2 Cl1 Co1 74.66(3) . 10_557
Co1 Cl1 Co1 77.30(6) . 10_557
C1 O1 Co1 121.09(14) . .
C1 O1 Co1 121.09(14) . 10_557
Co1 O1 Co1 115.6(2) . 10_557
C5 O2 Co1 118.7(3) . 10_557
C5 O2 Co2 118.8(3) . .
Co1 O2 Co2 107.07(16) 10_557 .
C11 O3 Co2 121.03(14) . 10_557
C11 O3 Co2 121.03(14) . .
Co2 O3 Co2 114.9(2) 10_557 .
Co3 O4 H44A 120.0 . .
Co3 O4 H44B 120.0 . .
H44A O4 H44B 120.0 . .
C25 N1 N2 105.7(5) . .
C25 N1 Co1 128.8(4) . .
N2 N1 Co1 125.4(4) . .
N4 N2 N1 108.5(5) . .
C25 N3 N4 104.9(4) . .
C25 N3 Co2 129.5(4) . 12_667
N4 N3 Co2 125.5(4) . 12_667
N2 N4 N3 108.8(5) . .
C26 N5 N6 105.5(5) . .
C26 N5 Co1 135.2(4) . .
N6 N5 Co1 116.1(3) . .
N7 N6 N5 109.3(4) . .
N7 N6 Co2 132.1(4) . 10_557
N5 N6 Co2 116.8(4) . 10_557
N6 N7 N8 109.1(5) . .
C26 N8 N7 105.0(5) . .
C26 N8 Co3 127.9(4) . .
N7 N8 Co3 126.4(4) . .
O1 C1 C2 121.8(3) . 10_557
O1 C1 C2 121.8(3) . .
C2 C1 C2 116.3(7) 10_557 .
C3 C2 C1 121.9(5) . .
C3 C2 S1 119.6(4) . .
C1 C2 S1 118.5(4) . .
C2 C3 C4 121.4(6) . .
C2 C3 H3A 119.3 . .
C4 C3 H3A 119.3 . .
C3 C4 C3 117.0(7) . 10_557
C3 C4 C15 121.4(4) . .
C3 C4 C15 121.4(4) 10_557 .
O2 C5 C10 122.1(5) . .
O2 C5 C6 121.6(5) . .
C10 C5 C6 116.2(5) . .
C7 C6 C5 121.4(5) . .
C7 C6 S1 120.6(4) . .
C5 C6 S1 117.9(4) . .
C6 C7 C8 122.0(5) . .
C6 C7 H7A 119.0 . .
C8 C7 H7A 119.0 . .
C7 C8 C9 116.5(6) . .
C7 C8 C16 118.5(8) . .
C9 C8 C16 123.7(8) . .
C7 C8 C16' 124.6(11) . .
C9 C8 C16' 118.0(10) . .
C10 C9 C8 122.4(6) . .
C10 C9 H9A 118.8 . .
C8 C9 H9A 118.8 . .
C9 C10 C5 121.5(5) . .
C9 C10 S2 121.0(4) . .
C5 C10 S2 117.5(4) . .
O3 C11 C12 121.4(3) . .
O3 C11 C12 121.4(3) . 10_557
C12 C11 C12 117.3(7) . 10_557
C13 C12 C11 121.1(6) . .
C13 C12 S2 119.8(5) . .
C11 C12 S2 119.0(4) . .
C12 C13 C14 122.0(6) . .
C12 C13 H13A 119.0 . .
C14 C13 H13A 119.0 . .
C13 C14 C13 116.4(7) 10_557 .
C13 C14 C17 121.7(4) 10_557 .
C13 C14 C17 121.7(4) . .
C18 C15 C19 109.5(7) . 10_557
C18 C15 C19 109.5(7) . .
C19 C15 C19 106.9(10) 10_557 .
C18 C15 C4 108.2(9) . .
C19 C15 C4 111.4(5) 10_557 .
C19 C15 C4 111.4(5) . .
C24 C17 C23 109.3(5) . 10_557
C24 C17 C23 109.3(5) . .
C23 C17 C23 109.2(9) 10_557 .
C24 C17 C14 107.3(8) . .
C23 C17 C14 110.9(5) 10_557 .
C23 C17 C14 110.9(5) . .
C15 C18 H18A 109.5 . .
C15 C18 H18B 109.5 . .
H18A C18 H18B 109.5 . .
C15 C18 H18C 109.5 . .
H18A C18 H18C 109.5 . .
H18B C18 H18C 109.5 . .
C15 C19 H19A 109.5 . .
C15 C19 H19B 109.5 . .
H19A C19 H19B 109.5 . .
C15 C19 H19C 109.5 . .
H19A C19 H19C 109.5 . .
H19B C19 H19C 109.5 . .
C17 C23 H23A 109.5 . .
C17 C23 H23B 109.5 . .
H23A C23 H23B 109.5 . .
C17 C23 H23C 109.5 . .
H23A C23 H23C 109.5 . .
H23B C23 H23C 109.5 . .
C17 C24 H24A 109.5 . .
C17 C24 H24B 109.5 . .
H24A C24 H24B 109.5 . .
C17 C24 H24C 109.5 . .
H24A C24 H24C 109.5 . .
H24B C24 H24C 109.5 . .
N1 C25 N3 112.0(5) . .
N1 C25 H25A 124.0 . .
N3 C25 H25A 124.0 . .
N5 C26 N8 111.0(5) . .
N5 C26 H26A 124.5 . .
N8 C26 H26A 124.5 . .
C29 N9 C29 64(2) 10_557 .
C29 N9 C27 148.0(12) 10_557 .
C29 N9 C27 148.0(12) . .
C29 N9 C28 50.1(13) 10_557 .
C29 N9 C28 114.0(18) . .
C27 N9 C28 98.0(10) . .
C29 N9 C28 114.1(18) 10_557 10_557
C29 N9 C28 50.1(13) . 10_557
C27 N9 C28 98.0(10) . 10_557
C28 N9 C28 164(2) . 10_557
C29 O5 C29 60(2) . 10_557
C29 C28 N9 44.7(11) 10_557 .
N9 C29 O5 118(2) . .
N9 C29 C29 58.0(12) . 10_557
O5 C29 C29 59.8(11) . 10_557
N9 C29 C28 85.1(17) . 10_557
O5 C29 C28 157(2) . 10_557
C29 C29 C28 143.1(14) 10_557 10_557
C32 N10 C31 127.4(18) . .
C32 N10 C30 115.1(18) . .
C31 N10 C30 117.5(19) . .
O6 C32 N10 127.9(18) . .
C30' N10' C31' 90(2) . .
N10' C31' O6' 149(2) . .
C20 C16 C8 107.3(13) . .
C20 C16 C21 110.6(14) . .
C8 C16 C21 112.5(12) . .
C20 C16 C22 106.6(13) . .
C8 C16 C22 113.2(11) . .
C21 C16 C22 106.6(14) . .
C16 C20 H20A 109.5 . .
C16 C20 H20B 109.5 . .
H20A C20 H20B 109.5 . .
C16 C20 H20C 109.5 . .
H20A C20 H20C 109.5 . .
H20B C20 H20C 109.5 . .
C16 C21 H21A 109.5 . .
C16 C21 H21B 109.5 . .
H21A C21 H21B 109.5 . .
C16 C21 H21C 109.5 . .
H21A C21 H21C 109.5 . .
H21B C21 H21C 109.5 . .
C16 C22 H22A 109.5 . .
C16 C22 H22B 109.5 . .
H22A C22 H22B 109.5 . .
C16 C22 H22C 109.5 . .
H22A C22 H22C 109.5 . .
H22B C22 H22C 109.5 . .
C8 C16' C22' 117.1(18) . .
C8 C16' C20' 110.8(18) . .
C22' C16' C20' 108(2) . .
C8 C16' C21' 102.9(18) . .
C22' C16' C21' 107.9(19) . .
C20' C16' C21' 110(2) . .
C16' C20' H20D 109.5 . .
C16' C20' H20E 109.5 . .
H20D C20' H20E 109.5 . .
C16' C20' H20F 109.5 . .
H20D C20' H20F 109.5 . .
H20E C20' H20F 109.5 . .
C16' C21' H21D 109.5 . .
C16' C21' H21E 109.5 . .
H21D C21' H21E 109.5 . .
C16' C21' H21F 109.5 . .
H21D C21' H21F 109.5 . .
H21E C21' H21F 109.5 . .
C16' C22' H22D 109.5 . .
C16' C22' H22E 109.5 . .
H22D C22' H22E 109.5 . .
C16' C22' H22F 109.5 . .
H22D C22' H22F 109.5 . .
H22E C22' H22F 109.5 . .
C33 O9 C33 99(5) 10_557 .
C33 O9 O10 130(3) 10_557 .
C33 O9 O10 130(3) . .
C34 O10 C34 153(6) . 10_557
C34 O10 O9 78(3) . .
C34 O10 O9 78(3) 10_557 .

loop_
_geom_bond_atom_site_label_1
_geom_bond_atom_site_label_2
_geom_bond_distance
_geom_bond_site_symmetry_2
Co1 O1 1.994(3) .
Co1 O2 2.028(4) 10_557
Co1 N1 2.048(5) .
Co1 N5 2.142(5) .
Co1 S1 2.4706(15) 10_557
Co1 Cl1 2.7017(16) .
Co2 O3 1.994(3) .
Co2 O2 2.032(4) .
Co2 N3 2.039(4) 11_657
Co2 N6 2.148(5) 10_557
Co2 S2 2.4785(15) .
Co2 Cl1 2.6824(16) .
Co3 O4 2.092(5) .
Co3 O4 2.092(5) 3_665
Co3 O4 2.092(5) 2_655
Co3 N8 2.135(5) 3_665
Co3 N8 2.135(5) .
Co3 N8 2.135(5) 2_655
S1 C6 1.784(5) .
S1 C2 1.794(6) .
S1 Co1 2.4705(15) 10_557
S2 C10 1.779(5) .
S2 C12 1.791(6) .
Cl1 Co2 2.6824(16) 10_557
Cl1 Co1 2.7018(16) 10_557
O1 C1 1.328(9) .
O1 Co1 1.994(3) 10_557
O2 C5 1.318(6) .
O2 Co1 2.028(4) 10_557
O3 C11 1.336(9) .
O3 Co2 1.994(3) 10_557
O4 H44A 0.8999 .
O4 H44B 0.9001 .
N1 C25 1.305(7) .
N1 N2 1.336(7) .
N2 N4 1.318(8) .
N3 C25 1.317(7) .
N3 N4 1.342(7) .
N3 Co2 2.039(4) 12_667
N5 C26 1.320(7) .
N5 N6 1.349(7) .
N6 N7 1.299(7) .
N6 Co2 2.148(5) 10_557
N7 N8 1.352(7) .
N8 C26 1.336(7) .
C1 C2 1.403(7) 10_557
C1 C2 1.404(7) .
C2 C3 1.388(7) .
C3 C4 1.399(7) .
C3 H3A 0.9500 .
C4 C3 1.399(7) 10_557
C4 C15 1.525(11) .
C5 C10 1.411(8) .
C5 C6 1.414(8) .
C6 C7 1.383(8) .
C7 C8 1.398(9) .
C7 H7A 0.9500 .
C8 C9 1.398(9) .
C8 C16 1.531(17) .
C8 C16' 1.54(2) .
C9 C10 1.375(8) .
C9 H9A 0.9500 .
C11 C12 1.397(7) .
C11 C12 1.397(7) 10_557
C12 C13 1.384(8) .
C13 C14 1.397(7) .
C13 H13A 0.9500 .
C14 C13 1.397(7) 10_557
C14 C17 1.550(11) .
C15 C18 1.497(18) .
C15 C19 1.523(11) 10_557
C15 C19 1.523(11) .
C17 C24 1.515(14) .
C17 C23 1.540(10) 10_557
C17 C23 1.540(10) .
C18 H18A 0.9800 .
C18 H18B 0.9800 .
C18 H18C 0.9800 .
C19 H19A 0.9800 .
C19 H19B 0.9800 .
C19 H19C 0.9800 .
C23 H23A 0.9800 .
C23 H23B 0.9800 .
C23 H23C 0.9800 .
C24 H24A 0.9800 .
C24 H24B 0.9800 .
C24 H24C 0.9800 .
C25 H25A 0.9500 .
C26 H26A 0.9500 .
N9 C29 1.22(2) 10_557
N9 C29 1.22(2) .
N9 C27 1.45(2) .
N9 C28 1.729(16) .
N9 C28 1.729(16) 10_557
O5 C29 1.29(2) .
O5 C29 1.29(2) 10_557
C28 C29 1.33(3) 10_557
C29 C29 1.29(5) 10_557
C29 C28 1.33(3) 10_557
O6 C32 1.081(14) .
N10 C32 1.39(2) .
N10 C31 1.53(3) .
N10 C30 1.54(3) .
O6' C31' 1.665(17) .
N10' C30' 1.56(4) .
N10' C31' 1.663(18) .
C16 C20 1.49(2) .
C16 C21 1.55(2) .
C16 C22 1.59(2) .
C20 H20A 0.9800 .
C20 H20B 0.9800 .
C20 H20C 0.9800 .
C21 H21A 0.9800 .
C21 H21B 0.9800 .
C21 H21C 0.9800 .
C22 H22A 0.9800 .
C22 H22B 0.9800 .
C22 H22C 0.9800 .
C16' C22' 1.55(3) .
C16' C20' 1.56(3) .
C16' C21' 1.59(4) .
C20' H20D 0.9800 .
C20' H20E 0.9800 .
C20' H20F 0.9800 .
C21' H21D 0.9800 .
C21' H21E 0.9800 .
C21' H21F 0.9800 .
C22' H22D 0.9800 .
C22' H22E 0.9800 .
C22' H22F 0.9800 .
O8 O8' 1.29(6) .
O9 C33 1.56(2) 10_557
O9 C33 1.56(2) .
O9 O10 1.73(4) .
O10 C34 1.59(2) .
O10 C34 1.59(2) 10_557
